data_1560923
loop_
_publ_author_name
'Cramer, Alisha J.'
'Cole, Jacqueline M.'

_publ_section_title
;
 Host-guest prospects of neodymium and gadolinium ultraphosphate
 frameworks for nuclear waste storage: Multi-temperature topological
 analysis of nanoporous cages in RP5O14
;
_journal_name_full 'Journal of Solid State Chemistry'
_journal_page_first 250
_journal_page_last 257
_journal_paper_doi 10.1016/j.jssc.2018.07.020
_journal_volume 266
_journal_year 2018
_chemical_formula_sum 'Gd O14 P5'
_chemical_formula_weight 536.10
_space_group_IT_number 14
_space_group_name_Hall '-P 2ybc'
_space_group_name_H-M_alt 'P 1 21/c 1'
_symmetry_cell_setting monoclinic
_symmetry_space_group_name_H-M 'P 1 21/c 1'
_atom_sites_solution_hydrogens none
_atom_sites_solution_primary direct
_atom_sites_solution_secondary difmap
_audit_creation_method SHELXL-97
_cell_angle_alpha 90.00
_cell_angle_beta 90.00(3)
_cell_angle_gamma 90.00
_cell_formula_units_Z 4
_cell_length_a 8.6980(17)
_cell_length_b 8.9480(18)
_cell_length_c 12.980(3)
_cell_measurement_reflns_used 512
_cell_measurement_temperature 460(2)
_cell_measurement_theta_max 28.28
_cell_measurement_theta_min 2.0
_cell_volume 1010.2(4)
_computing_cell_refinement
;
Rigaku CrystalClear-SM Expert 2.0
;
_computing_data_collection 'Rigaku CrystalClear-SM Expert 2.0'
_computing_data_reduction
;
Rigaku CrystalClear-SM Expert 2.0
;
_computing_molecular_graphics
;
SHELXTL-PLUS (Sheldrick, 1995)
;
_computing_publication_material 'SHELXL-97 (Sheldrick, 1997)'
_computing_structure_refinement 'SHELXL-97 (Sheldrick, 1997)'
_computing_structure_solution 'SHELXS-97 (Sheldrick, 1990)'
_diffrn_ambient_temperature 460(2)
_diffrn_measured_fraction_theta_full 0.805
_diffrn_measured_fraction_theta_max 0.805
_diffrn_measurement_device_type 'Rigaku Saturn 724+ CCD'
_diffrn_measurement_method '\w scans'
_diffrn_radiation_monochromator graphite
_diffrn_radiation_source 'fine-focus sealed tube'
_diffrn_radiation_type MoK\a
_diffrn_radiation_wavelength 0.71073
_diffrn_reflns_av_R_equivalents 0.0384
_diffrn_reflns_av_sigmaI/netI 0.0261
_diffrn_reflns_limit_h_max 6
_diffrn_reflns_limit_h_min -11
_diffrn_reflns_limit_k_max 12
_diffrn_reflns_limit_k_min -6
_diffrn_reflns_limit_l_max 17
_diffrn_reflns_limit_l_min -17
_diffrn_reflns_number 4055
_diffrn_reflns_theta_full 30.77
_diffrn_reflns_theta_max 30.77
_diffrn_reflns_theta_min 1.57
_diffrn_standards_decay_% 0
_diffrn_standards_interval_count 0
_diffrn_standards_interval_time 0
_diffrn_standards_number 0
_exptl_absorpt_coefficient_mu 7.446
_exptl_absorpt_correction_T_max 0.105
_exptl_absorpt_correction_T_min 0.069
_exptl_absorpt_correction_type empirical
_exptl_absorpt_process_details
;
T. Higashi, ABSCOR, empirical absorption correction
;
_exptl_crystal_colour colourless
_exptl_crystal_density_diffrn 3.525
_exptl_crystal_density_method 'not measured'
_exptl_crystal_description block
_exptl_crystal_F_000 1004
_exptl_crystal_size_max 0.4
_exptl_crystal_size_mid 0.4
_exptl_crystal_size_min 0.3
_refine_diff_density_max 1.293
_refine_diff_density_min -1.191
_refine_diff_density_rms 0.223
_refine_ls_extinction_coef 0.0141(6)
_refine_ls_extinction_expression Fc^*^=kFc[1+0.001xFc^2^\l^3^/sin(2\q)]^-1/4^
_refine_ls_extinction_method SHELXL
_refine_ls_goodness_of_fit_ref 1.111
_refine_ls_hydrogen_treatment none
_refine_ls_matrix_type full
_refine_ls_number_parameters 183
_refine_ls_number_reflns 2542
_refine_ls_number_restraints 0
_refine_ls_restrained_S_all 1.111
_refine_ls_R_factor_all 0.0258
_refine_ls_R_factor_gt 0.0253
_refine_ls_shift/su_max 0.001
_refine_ls_shift/su_mean 0.000
_refine_ls_structure_factor_coef Fsqd
_refine_ls_weighting_details 'calc w=1/[\s^2^(Fo^2^)+(0.0387P)^2^+1.7219P] where P=(Fo^2^+2Fc^2^)/3'
_refine_ls_weighting_scheme calc
_refine_ls_wR_factor_gt 0.0655
_refine_ls_wR_factor_ref 0.0660
_reflns_number_gt 2505
_reflns_number_total 2542
_reflns_threshold_expression >2sigma(I)
_cod_data_source_file 2gd460i3-2bmono.cif
_cod_data_source_block 2gd460i3-2b
_cod_original_cell_volume 1010.2(3)
_cod_original_sg_symbol_H-M P2(1)/c
_cod_database_code 1560923

loop_
_symmetry_equiv_pos_as_xyz
'x, y, z'
'-x, y+1/2, -z+1/2'
'-x, -y, -z'
'x, -y-1/2, z-1/2'

loop_
_atom_site_label
_atom_site_type_symbol
_atom_site_fract_x
_atom_site_fract_y
_atom_site_fract_z
_atom_site_U_iso_or_equiv
_atom_site_adp_type
_atom_site_occupancy
_atom_site_symmetry_multiplicity
_atom_site_calc_flag
_atom_site_refinement_flags
_atom_site_disorder_assembly
_atom_site_disorder_group
Gd1 Gd 0.722964(17) 0.189830(15) 0.49981(3) 0.01048(9) Uani 1 1 d . . .
P1 P 0.2363(3) 0.45123(15) 0.33488(11) 0.0099(4) Uani 1 1 d . . .
P2 P 0.2369(4) 0.45066(16) 0.66461(12) 0.0128(5) Uani 1 1 d . . .
P3 P 0.31501(10) 0.24498(9) 0.49938(17) 0.01092(16) Uani 1 1 d . . .
P4 P 0.5037(3) 0.5023(3) 0.79799(7) 0.01172(18) Uani 1 1 d . . .
P5 P 1.0003(3) 0.0007(3) 0.67236(6) 0.01072(15) Uani 1 1 d . . .
O1 O 0.4690(3) 0.3117(3) 0.4996(5) 0.0194(5) Uani 1 1 d . . .
O2 O 0.7099(4) -0.0827(3) 0.4976(4) 0.0246(7) Uani 1 1 d . . .
O3 O 0.2124(14) 0.3108(4) 0.4047(3) 0.0173(13) Uani 1 1 d . . .
O4 O 0.2179(13) 0.3126(5) 0.5926(4) 0.0215(11) Uani 1 1 d . . .
O5 O 0.7802(11) 0.4017(5) 0.3887(3) 0.0243(11) Uani 1 1 d . . .
O6 O 0.9208(7) 0.1230(5) 0.6194(4) 0.0169(11) Uani 1 1 d . . .
O7 O 0.9169(8) 0.1147(6) 0.3857(4) 0.0234(13) Uani 1 1 d . . .
O8 O 0.7655(9) 0.4077(5) 0.6142(4) 0.0238(11) Uani 1 1 d . . .
O9 O 0.3954(9) 0.4211(7) 0.7147(5) 0.0242(12) Uani 1 1 d . . .
O10 O 0.1180(10) 0.4183(6) 0.2516(4) 0.0229(12) Uani 1 1 d . . .
O11 O 0.6147(8) 0.5933(7) 0.7233(5) 0.0234(12) Uani 1 1 d . . .
O12 O 0.5899(7) 0.1171(7) 0.6507(4) 0.0247(14) Uani 1 1 d . . .
O13 O 0.5841(8) 0.1167(6) 0.3541(4) 0.0215(13) Uani 1 1 d . . .
O14 O 0.1075(9) 0.4167(7) 0.7464(5) 0.0234(12) Uani 1 1 d . . .

loop_
_atom_site_aniso_label
_atom_site_aniso_U_11
_atom_site_aniso_U_22
_atom_site_aniso_U_33
_atom_site_aniso_U_23
_atom_site_aniso_U_13
_atom_site_aniso_U_12
Gd1 0.00978(13) 0.01006(11) 0.01161(11) -0.00051(11) 0.0013(6) 0.00007(4)
P1 0.0072(11) 0.0109(6) 0.0116(6) 0.0025(5) 0.0014(8) 0.0033(6)
P2 0.0145(14) 0.0121(6) 0.0117(6) 0.0017(5) 0.0035(10) -0.0029(7)
P3 0.0114(3) 0.0089(3) 0.0125(3) 0.0017(6) 0.0027(11) 0.0011(3)
P4 0.0084(4) 0.0154(4) 0.0113(3) -0.0043(7) 0.0011(9) -0.0008(3)
P5 0.0084(3) 0.0130(3) 0.0107(3) -0.0029(8) 0.0010(11) -0.0003(3)
O1 0.0110(13) 0.0217(13) 0.0256(13) -0.009(2) 0.000(4) 0.0005(8)
O2 0.0307(18) 0.0086(10) 0.0344(16) 0.001(2) 0.012(4) 0.0011(10)
O3 0.030(4) 0.0135(18) 0.0082(18) 0.0093(12) -0.009(3) -0.011(2)
O4 0.004(2) 0.036(3) 0.025(3) -0.0034(16) 0.002(3) -0.003(2)
O5 0.035(3) 0.0152(17) 0.022(2) 0.0063(16) 0.008(2) 0.006(3)
O6 0.017(3) 0.015(2) 0.019(2) 0.0061(14) -0.009(2) -0.0004(19)
O7 0.017(3) 0.024(2) 0.028(3) -0.0022(19) 0.009(3) 0.003(2)
O8 0.020(2) 0.0153(17) 0.036(2) -0.0163(17) 0.004(2) -0.003(2)
O9 0.019(2) 0.021(2) 0.033(3) -0.0059(19) -0.007(2) 0.008(2)
O10 0.034(3) 0.0163(19) 0.018(2) -0.0017(19) -0.022(3) 0.002(2)
O11 0.020(2) 0.020(2) 0.030(2) 0.0069(18) 0.016(2) 0.000(2)
O12 0.015(3) 0.035(3) 0.025(3) 0.004(2) 0.003(2) 0.009(2)
O13 0.030(3) 0.019(2) 0.015(2) -0.0070(16) -0.008(2) -0.015(2)
O14 0.020(3) 0.018(2) 0.033(3) 0.001(2) 0.010(3) 0.001(2)

loop_
_atom_type_symbol
_atom_type_description
_atom_type_scat_dispersion_real
_atom_type_scat_dispersion_imag
_atom_type_scat_source
O O 0.0106 0.0060 'International Tables Vol C Tables 4.2.6.8 and 6.1.1.4'
P P 0.1023 0.0942 'International Tables Vol C Tables 4.2.6.8 and 6.1.1.4'
Gd Gd -0.1653 3.9035 'International Tables Vol C Tables 4.2.6.8 and 6.1.1.4'

loop_
_geom_angle_atom_site_label_1
_geom_angle_atom_site_label_2
_geom_angle_atom_site_label_3
_geom_angle
_geom_angle_site_symmetry_1
_geom_angle_site_symmetry_3
O13 Gd1 O7 77.3(2) . .
O13 Gd1 O12 109.88(12) . .
O7 Gd1 O12 142.8(2) . .
O13 Gd1 O6 145.7(2) . .
O7 Gd1 O6 79.68(11) . .
O12 Gd1 O6 75.3(2) . .
O13 Gd1 O5 81.0(2) . .
O7 Gd1 O5 72.6(2) . .
O12 Gd1 O5 143.60(19) . .
O6 Gd1 O5 115.6(2) . .
O13 Gd1 O2 71.75(18) . .
O7 Gd1 O2 74.90(17) . .
O12 Gd1 O2 73.27(18) . .
O6 Gd1 O2 77.97(16) . .
O5 Gd1 O2 141.33(17) . .
O13 Gd1 O1 70.1(2) . .
O7 Gd1 O1 140.5(2) . .
O12 Gd1 O1 71.6(2) . .
O6 Gd1 O1 139.1(2) . .
O5 Gd1 O1 80.7(2) . .
O2 Gd1 O1 113.61(10) . .
O13 Gd1 O8 141.4(2) . .
O7 Gd1 O8 119.8(2) . .
O12 Gd1 O8 78.1(2) . .
O6 Gd1 O8 72.6(2) . .
O5 Gd1 O8 73.23(13) . .
O2 Gd1 O8 143.12(18) . .
O1 Gd1 O8 77.7(2) . .
O8 P1 O10 119.6(4) 3_666 .
O8 P1 O11 117.5(4) 3_666 3_666
O10 P1 O11 99.7(4) . 3_666
O8 P1 O3 116.2(3) 3_666 .
O10 P1 O3 99.6(4) . .
O11 P1 O3 100.7(5) 3_666 .
O5 P2 O9 115.7(5) 3_666 .
O5 P2 O4 114.3(3) 3_666 .
O9 P2 O4 102.2(4) . .
O5 P2 O14 114.2(4) 3_666 .
O9 P2 O14 108.6(4) . .
O4 P2 O14 100.1(4) . .
O1 P3 O2 122.49(17) . 3_656
O1 P3 O4 109.1(4) . .
O2 P3 O4 106.0(3) 3_656 .
O1 P3 O3 110.8(4) . .
O2 P3 O3 107.3(3) 3_656 .
O4 P3 O3 98.37(17) . .
O13 P4 O12 123.10(18) 4_566 2_656
O13 P4 O11 112.6(4) 4_566 .
O12 P4 O11 104.7(3) 2_656 .
O13 P4 O9 106.6(3) 4_566 .
O12 P4 O9 107.2(4) 2_656 .
O11 P4 O9 100.2(2) . .
O6 P5 O7 121.08(18) . 3_756
O6 P5 O14 112.6(4) . 2_646
O7 P5 O14 107.2(3) 3_756 2_646
O6 P5 O10 105.1(3) . 4_666
O7 P5 O10 109.3(4) 3_756 4_666
O14 P5 O10 99.34(18) 2_646 4_666
P3 O1 Gd1 129.72(14) . .
P3 O2 Gd1 173.8(2) 3_656 .
P1 O3 P3 131.0(6) . .
P2 O4 P3 134.4(6) . .
P2 O5 Gd1 160.1(5) 3_666 .
P5 O6 Gd1 146.1(3) . .
P5 O7 Gd1 151.6(4) 3_756 .
P1 O8 Gd1 166.7(4) 3_666 .
P2 O9 P4 136.7(4) . .
P1 O10 P5 142.3(4) . 4_465
P1 O11 P4 132.2(4) 3_666 .
P4 O12 Gd1 146.9(3) 2_646 .
P4 O13 Gd1 148.3(3) 4_565 .
P2 O14 P5 140.5(4) . 2_656

loop_
_geom_bond_atom_site_label_1
_geom_bond_atom_site_label_2
_geom_bond_distance
_geom_bond_site_symmetry_2
Gd1 O13 2.337(5) .
Gd1 O7 2.344(6) .
Gd1 O12 2.367(5) .
Gd1 O6 2.393(6) .
Gd1 O5 2.433(4) .
Gd1 O2 2.442(3) .
Gd1 O1 2.463(3) .
Gd1 O8 2.478(4) .
P1 O8 1.425(4) 3_666
P1 O10 1.522(7) .
P1 O11 1.552(7) 3_666
P1 O3 1.563(4) .
P2 O5 1.499(4) 3_666
P2 O9 1.547(8) .
P2 O4 1.558(5) .
P2 O14 1.577(7) .
P3 O1 1.466(3) .
P3 O2 1.469(3) 3_656
P3 O4 1.595(7) .
P3 O3 1.629(7) .
P4 O13 1.467(5) 4_566
P4 O12 1.470(6) 2_656
P4 O11 1.592(7) .
P4 O9 1.607(7) .
P5 O6 1.467(5) .
P5 O7 1.467(6) 3_756
P5 O14 1.598(7) 2_646
P5 O10 1.622(7) 4_666
O2 P3 1.469(3) 3_656
O5 P2 1.499(4) 3_666
O7 P5 1.467(6) 3_756
O8 P1 1.425(4) 3_666
O10 P5 1.622(7) 4_465
O11 P1 1.552(7) 3_666
O12 P4 1.470(6) 2_646
O13 P4 1.467(5) 4_565
O14 P5 1.598(7) 2_656

_cod_database_fobs_code 1560923
